data_7202750
loop_
_publ_author_name
'Li, Lei'
'Hu, Tong-Liang'
'Li, Jian-Rong'
'Wang, Duo-Zhi'
'Zeng, Yong-Fei'
'Bu, Xian-He'

_publ_section_title
;
 Metal?organic coordination architectures of
 9,10-bis(N-benzimidazolyl)anthracene: syntheses, structures and
 emission properties
;
_journal_issue 5
_journal_name_full CrystEngComm
_journal_page_first 412
_journal_paper_doi 10.1039/b701551h
_journal_volume 9
_journal_year 2007
_chemical_formula_sum 'C29 H20 Cl3 Cu I N4 O0.5'
_chemical_formula_weight 729.28
_chemical_name_systematic
;
?
;
_space_group_IT_number 2
_symmetry_cell_setting triclinic
_symmetry_space_group_name_Hall '-P 1'
_symmetry_space_group_name_H-M 'P -1'
_atom_sites_solution_hydrogens geom
_atom_sites_solution_primary direct
_atom_sites_solution_secondary difmap
_audit_creation_method SHELXL-97
_cell_angle_alpha 100.42(3)
_cell_angle_beta 100.30(3)
_cell_angle_gamma 115.33(3)
_cell_formula_units_Z 2
_cell_length_a 10.177(2)
_cell_length_b 11.855(2)
_cell_length_c 13.009(3)
_cell_measurement_reflns_used 3483
_cell_measurement_temperature 293(2)
_cell_measurement_theta_max 27.8286
_cell_measurement_theta_min 1.6621
_cell_volume 1336.0(7)
_computing_cell_refinement 'Bruker XSCANS'
_computing_data_collection 'Bruker XSCANS'
_computing_data_reduction 'Bruker SHELXTL'
_computing_molecular_graphics 'Bruker SHELXTL'
_computing_publication_material 'Bruker SHELXTL'
_computing_structure_refinement 'SHELXL-97 (Sheldrick, 1997)'
_computing_structure_solution 'SHELXS-97 (Sheldrick, 1990)'
_diffrn_ambient_temperature 293(2)
_diffrn_detector_area_resol_mean 0
_diffrn_measured_fraction_theta_full 0.978
_diffrn_measured_fraction_theta_max 0.978
_diffrn_measurement_device_type 'Bruker P4'
_diffrn_measurement_method '\w scans'
_diffrn_radiation_monochromator graphite
_diffrn_radiation_source 'fine-focus sealed tube'
_diffrn_radiation_type MoK\a
_diffrn_radiation_wavelength 0.71073
_diffrn_reflns_av_R_equivalents 0.0385
_diffrn_reflns_av_sigmaI/netI 0.0668
_diffrn_reflns_limit_h_max 13
_diffrn_reflns_limit_h_min -12
_diffrn_reflns_limit_k_max 13
_diffrn_reflns_limit_k_min -15
_diffrn_reflns_limit_l_max 16
_diffrn_reflns_limit_l_min -16
_diffrn_reflns_number 12577
_diffrn_reflns_theta_full 27.88
_diffrn_reflns_theta_max 27.88
_diffrn_reflns_theta_min 1.66
_diffrn_standards_decay_% 0
_diffrn_standards_interval_count 0
_diffrn_standards_interval_time 0
_diffrn_standards_number 0
_exptl_absorpt_coefficient_mu 2.303
_exptl_absorpt_correction_T_max 0.8024
_exptl_absorpt_correction_T_min 0.6819
_exptl_absorpt_correction_type multi-scan
_exptl_absorpt_process_details SADABS
_exptl_crystal_colour red
_exptl_crystal_density_diffrn 1.813
_exptl_crystal_density_meas ?
_exptl_crystal_density_method 'not measured'
_exptl_crystal_description block
_exptl_crystal_F_000 718
_exptl_crystal_size_max 0.18
_exptl_crystal_size_mid 0.16
_exptl_crystal_size_min 0.10
_refine_diff_density_max 1.566
_refine_diff_density_min -1.775
_refine_diff_density_rms 0.172
_refine_ls_extinction_coef 0.0127(14)
_refine_ls_extinction_expression Fc^*^=kFc[1+0.001xFc^2^\l^3^/sin(2\q)]^-1/4^
_refine_ls_extinction_method SHELXL
_refine_ls_goodness_of_fit_ref 1.058
_refine_ls_hydrogen_treatment constr
_refine_ls_matrix_type full
_refine_ls_number_parameters 367
_refine_ls_number_reflns 6234
_refine_ls_number_restraints 5
_refine_ls_restrained_S_all 1.058
_refine_ls_R_factor_all 0.0835
_refine_ls_R_factor_gt 0.0646
_refine_ls_shift/su_max 0.001
_refine_ls_shift/su_mean 0.000
_refine_ls_structure_factor_coef Fsqd
_refine_ls_weighting_details 'calc w=1/[\s^2^(Fo^2^)+(0.0985P)^2^+1.5689P] where P=(Fo^2^+2Fc^2^)/3'
_refine_ls_weighting_scheme calc
_refine_ls_wR_factor_gt 0.1598
_refine_ls_wR_factor_ref 0.1783
_reflns_number_gt 4830
_reflns_number_total 6234
_reflns_threshold_expression >2sigma(I)
_cod_data_source_file b701551h.txt
_cod_data_source_block 1
_cod_depositor_comments
;
The following automatic conversions were performed:
'_symmetry_cell_setting' value 'Triclinic' changed to 'triclinic'
according to '/home/saulius/struct/CIF-dictionaries/cif_core.dic'
dictionary named 'cif_core.dic' version 2.4.1 from
2010-06-29.

'_exptl_absorpt_correction_type' value 'Multi-scan' changed
to 'multi-scan' according to
'/home/saulius/struct/CIF-dictionaries/cif_core.dic' dictionary named
'cif_core.dic' version 2.4.1 from 2010-06-29.

Automatic conversion script
Id: cif_fix_enum 1527 2010-12-29 10:47:43Z saulius 

The following automatic conversions were performed:

'_exptl_crystal_density_meas' value 'none' was changed to '?' - the
value is perceived as not measured.

Automatic conversion script
Id: cif_fix_values 3008 2015-01-20 13:52:24Z robertas 
;
_cod_original_cell_volume 1336.0(5)
_cod_original_sg_symbol_H-M P-1
_cod_original_formula_sum 'C29 H20 Cl3 Cu I N4 O0.50'
_cod_database_code 7202750

loop_
_symmetry_equiv_pos_as_xyz
'x, y, z'
'-x, -y, -z'

loop_
_atom_site_label
_atom_site_type_symbol
_atom_site_fract_x
_atom_site_fract_y
_atom_site_fract_z
_atom_site_U_iso_or_equiv
_atom_site_adp_type
_atom_site_occupancy
_atom_site_symmetry_multiplicity
_atom_site_calc_flag
_atom_site_refinement_flags
_atom_site_disorder_assembly
_atom_site_disorder_group
Cu1 Cu -0.06746(8) -0.09287(7) 0.40396(5) 0.0263(2) Uani 1 1 d . . .
I1 I 0.13114(4) 0.15029(4) 0.42107(3) 0.03227(18) Uani 1 1 d . . .
N1 N 0.0157(6) -0.2082(5) 0.3338(4) 0.0311(11) Uani 1 1 d . . .
N2 N 0.0553(5) -0.3343(5) 0.2066(3) 0.0252(10) Uani 1 1 d . . .
N3 N -0.2556(5) -0.1383(5) 0.2810(3) 0.0230(9) Uani 1 1 d . . .
N4 N -0.3977(5) -0.1226(4) 0.1371(3) 0.0203(9) Uani 1 1 d . . .
C1 C -0.0388(7) -0.2879(6) 0.2351(5) 0.0309(13) Uani 1 1 d . . .
H1A H -0.1327 -0.3107 0.1886 0.037 Uiso 1 1 calc R . .
C2 C 0.1554(7) -0.2025(7) 0.3756(5) 0.0343(14) Uani 1 1 d . . .
C3 C 0.2615(9) -0.1336(9) 0.4759(5) 0.055(2) Uani 1 1 d . . .
H3A H 0.2469 -0.0792 0.5285 0.067 Uiso 1 1 calc R . .
C4 C 0.3903(9) -0.1482(11) 0.4954(5) 0.070(3) Uani 1 1 d . . .
H4A H 0.4617 -0.1057 0.5637 0.083 Uiso 1 1 calc R . .
C5 C 0.4165(8) -0.2257(8) 0.4146(5) 0.048(2) Uani 1 1 d . . .
H5A H 0.5060 -0.2312 0.4298 0.058 Uiso 1 1 calc R . .
C6 C 0.3133(6) -0.2926(6) 0.3148(5) 0.0294(13) Uani 1 1 d . . .
H6A H 0.3301 -0.3439 0.2611 0.035 Uiso 1 1 calc R . .
C7 C 0.1831(6) -0.2812(6) 0.2968(4) 0.0259(12) Uani 1 1 d . . .
C8 C 0.0281(6) -0.4189(6) 0.1017(4) 0.0232(11) Uani 1 1 d . . .
C9 C 0.0108(6) -0.5438(5) 0.0946(4) 0.0234(11) Uani 1 1 d . . .
C10 C 0.0227(6) -0.5919(6) 0.1873(5) 0.0302(12) Uani 1 1 d . . .
H10A H 0.0410 -0.5390 0.2560 0.036 Uiso 1 1 calc R . .
C11 C 0.0077(7) -0.7136(6) 0.1769(5) 0.0350(14) Uani 1 1 d . . .
H11A H 0.0183 -0.7424 0.2383 0.042 Uiso 1 1 calc R . .
C12 C -0.0236(7) -0.7953(6) 0.0734(5) 0.0349(14) Uani 1 1 d . . .
H12A H -0.0361 -0.8790 0.0672 0.042 Uiso 1 1 calc R . .
C13 C -0.0364(6) -0.7564(6) -0.0181(5) 0.0301(13) Uani 1 1 d . . .
H13A H -0.0567 -0.8130 -0.0854 0.036 Uiso 1 1 calc R . .
C14 C -0.0186(6) -0.6284(6) -0.0114(4) 0.0241(11) Uani 1 1 d . . .
C15 C -0.2753(6) -0.0582(6) 0.2280(4) 0.0235(11) Uani 1 1 d . . .
H15A H -0.2128 0.0316 0.2504 0.028 Uiso 1 1 calc R . .
C16 C -0.3738(6) -0.2627(5) 0.2220(4) 0.0215(10) Uani 1 1 d . . .
C17 C -0.4087(7) -0.3815(6) 0.2416(5) 0.0282(12) Uani 1 1 d . . .
H17A H -0.3513 -0.3879 0.3023 0.034 Uiso 1 1 calc R . .
C18 C -0.5321(7) -0.4904(6) 0.1673(5) 0.0346(14) Uani 1 1 d . . .
H18A H -0.5580 -0.5717 0.1783 0.042 Uiso 1 1 calc R . .
C19 C -0.6196(7) -0.4816(6) 0.0758(5) 0.0308(13) Uani 1 1 d . . .
H19A H -0.7015 -0.5573 0.0274 0.037 Uiso 1 1 calc R . .
C20 C -0.5874(6) -0.3641(6) 0.0556(5) 0.0291(12) Uani 1 1 d . . .
H20A H -0.6456 -0.3581 -0.0049 0.035 Uiso 1 1 calc R . .
C21 C -0.4632(6) -0.2546(5) 0.1308(4) 0.0228(11) Uani 1 1 d . . .
C22 C -0.4511(6) -0.0618(5) 0.0660(4) 0.0221(11) Uani 1 1 d . . .
C23 C -0.5399(6) -0.0063(5) 0.0992(4) 0.0213(10) Uani 1 1 d . . .
C24 C -0.4172(6) 0.0125(6) -0.1972(4) 0.0273(12) Uani 1 1 d . . .
H24A H -0.4468 0.0556 -0.2417 0.033 Uiso 1 1 calc R . .
C25 C -0.3320(6) -0.0453(7) -0.2260(5) 0.0310(13) Uani 1 1 d . . .
H25A H -0.3042 -0.0405 -0.2900 0.037 Uiso 1 1 calc R . .
C26 C -0.2865(6) -0.1116(6) -0.1604(4) 0.0295(13) Uani 1 1 d . . .
H26A H -0.2301 -0.1509 -0.1819 0.035 Uiso 1 1 calc R . .
C27 C -0.3245(6) -0.1189(6) -0.0647(4) 0.0256(11) Uani 1 1 d . . .
H27A H -0.2936 -0.1630 -0.0219 0.031 Uiso 1 1 calc R . .
C28 C -0.4113(6) -0.0590(5) -0.0309(4) 0.0223(11) Uani 1 1 d . . .
C29 C 0.2742(12) -0.3845(11) 0.5850(9) 0.210(13) Uani 1 1 d D . .
Cl3 Cl 0.4386(9) -0.4014(8) 0.5833(6) 0.224(4) Uani 1 1 d D A .
Cl2 Cl 0.288(3) -0.378(2) 0.7248(13) 0.252(15) Uani 0.402(13) 1 d PD A 1
Cl1 Cl 0.085(3) -0.485(7) 0.499(5) 0.54(4) Uiso 0.402(13) 1 d PD . 1
Cl1' Cl 0.1393(9) -0.5513(5) 0.5479(7) 0.153(5) Uani 0.598(13) 1 d PD A 2
Cl2' Cl 0.2939(7) -0.3198(12) 0.7236(5) 0.138(4) Uani 0.598(13) 1 d PD A 2
O1 O -0.067(2) -0.653(2) 0.4282(14) 0.120(8) Uani 0.50 1 d P B 3

loop_
_atom_site_aniso_label
_atom_site_aniso_U_11
_atom_site_aniso_U_22
_atom_site_aniso_U_33
_atom_site_aniso_U_23
_atom_site_aniso_U_13
_atom_site_aniso_U_12
Cu1 0.0293(4) 0.0443(4) 0.0144(3) 0.0054(3) 0.0046(3) 0.0273(3)
I1 0.0324(2) 0.0521(3) 0.0207(2) 0.01306(17) 0.01041(16) 0.0254(2)
N1 0.032(2) 0.051(3) 0.019(2) 0.002(2) 0.0069(19) 0.030(2)
N2 0.024(2) 0.038(3) 0.017(2) 0.0013(19) 0.0059(18) 0.021(2)
N3 0.027(2) 0.034(3) 0.017(2) 0.0071(18) 0.0043(18) 0.023(2)
N4 0.022(2) 0.028(2) 0.015(2) 0.0070(17) 0.0014(16) 0.0158(18)
C1 0.025(3) 0.049(4) 0.022(3) 0.001(2) 0.003(2) 0.026(3)
C2 0.039(3) 0.058(4) 0.021(3) 0.009(3) 0.008(2) 0.037(3)
C3 0.061(5) 0.095(6) 0.016(3) -0.011(3) -0.005(3) 0.059(5)
C4 0.061(5) 0.133(9) 0.019(3) -0.016(4) -0.013(3) 0.074(6)
C5 0.045(4) 0.081(6) 0.030(3) 0.000(3) -0.002(3) 0.051(4)
C6 0.030(3) 0.045(4) 0.023(3) 0.006(2) 0.010(2) 0.027(3)
C7 0.025(3) 0.038(3) 0.020(3) 0.007(2) 0.007(2) 0.019(2)
C8 0.019(2) 0.037(3) 0.017(2) 0.001(2) 0.0032(19) 0.019(2)
C9 0.018(2) 0.029(3) 0.021(3) 0.001(2) 0.003(2) 0.013(2)
C10 0.029(3) 0.038(3) 0.024(3) 0.011(2) 0.007(2) 0.015(3)
C11 0.031(3) 0.036(3) 0.034(3) 0.010(3) 0.004(3) 0.015(3)
C12 0.031(3) 0.032(3) 0.043(3) 0.011(3) 0.003(3) 0.019(3)
C13 0.025(3) 0.032(3) 0.031(3) 0.005(2) 0.000(2) 0.017(2)
C14 0.020(2) 0.031(3) 0.022(3) 0.003(2) 0.001(2) 0.017(2)
C15 0.018(2) 0.031(3) 0.019(2) 0.001(2) 0.000(2) 0.014(2)
C16 0.019(2) 0.034(3) 0.015(2) 0.004(2) 0.0061(19) 0.016(2)
C17 0.030(3) 0.037(3) 0.029(3) 0.011(2) 0.012(2) 0.024(3)
C18 0.034(3) 0.036(3) 0.044(4) 0.014(3) 0.022(3) 0.021(3)
C19 0.025(3) 0.032(3) 0.036(3) 0.005(2) 0.009(2) 0.016(2)
C20 0.025(3) 0.039(3) 0.026(3) 0.004(2) 0.008(2) 0.019(2)
C21 0.023(2) 0.032(3) 0.019(2) 0.007(2) 0.008(2) 0.018(2)
C22 0.024(2) 0.028(3) 0.015(2) 0.003(2) 0.000(2) 0.017(2)
C23 0.021(2) 0.033(3) 0.015(2) 0.007(2) 0.0061(19) 0.017(2)
C24 0.026(3) 0.044(3) 0.018(3) 0.013(2) 0.009(2) 0.021(3)
C25 0.026(3) 0.054(4) 0.021(3) 0.010(3) 0.009(2) 0.025(3)
C26 0.026(3) 0.044(3) 0.020(3) 0.000(2) 0.005(2) 0.023(3)
C27 0.023(2) 0.037(3) 0.021(3) 0.007(2) 0.004(2) 0.019(2)
C28 0.020(2) 0.030(3) 0.017(2) 0.004(2) 0.0023(19) 0.014(2)
C29 0.142(17) 0.33(4) 0.108(14) 0.008(18) 0.028(13) 0.10(2)
Cl3 0.298(9) 0.338(10) 0.253(7) 0.204(7) 0.191(7) 0.252(9)
Cl2 0.189(19) 0.21(2) 0.44(4) 0.12(2) 0.09(2) 0.157(19)
Cl1' 0.153(6) 0.057(3) 0.178(7) 0.004(3) -0.078(5) 0.049(4)
Cl2' 0.056(3) 0.171(9) 0.108(5) -0.028(4) 0.037(3) 0.007(4)
O1 0.202(19) 0.21(2) 0.130(13) 0.152(15) 0.146(14) 0.186(18)

loop_
_atom_type_symbol
_atom_type_description
_atom_type_scat_dispersion_real
_atom_type_scat_dispersion_imag
_atom_type_scat_source
C C 0.0033 0.0016 'International Tables Vol C Tables 4.2.6.8 and 6.1.1.4'
H H 0.0000 0.0000 'International Tables Vol C Tables 4.2.6.8 and 6.1.1.4'
N N 0.0061 0.0033 'International Tables Vol C Tables 4.2.6.8 and 6.1.1.4'
O O 0.0106 0.0060 'International Tables Vol C Tables 4.2.6.8 and 6.1.1.4'
Cu Cu 0.3201 1.2651 'International Tables Vol C Tables 4.2.6.8 and 6.1.1.4'
I I -0.4742 1.8119 'International Tables Vol C Tables 4.2.6.8 and 6.1.1.4'
Cl Cl 0.1484 0.1585 'International Tables Vol C Tables 4.2.6.8 and 6.1.1.4'

loop_
_geom_angle_atom_site_label_1
_geom_angle_atom_site_label_2
_geom_angle_atom_site_label_3
_geom_angle
_geom_angle_site_symmetry_1
_geom_angle_site_symmetry_3
_geom_angle_publ_flag
N3 Cu1 N1 102.33(18) . . ?
N3 Cu1 I1 113.39(14) . 2_556 ?
N1 Cu1 I1 109.94(15) . 2_556 ?
N3 Cu1 I1 105.28(15) . . ?
N1 Cu1 I1 105.58(17) . . ?
I1 Cu1 I1 118.81(4) 2_556 . ?
N3 Cu1 Cu1 130.34(13) . 2_556 ?
N1 Cu1 Cu1 126.74(14) . 2_556 ?
I1 Cu1 Cu1 60.42(4) 2_556 2_556 ?
I1 Cu1 Cu1 58.39(4) . 2_556 ?
Cu1 I1 Cu1 61.19(4) 2_556 . ?
C1 N1 C2 105.0(5) . . ?
C1 N1 Cu1 127.6(4) . . ?
C2 N1 Cu1 126.7(4) . . ?
C1 N2 C7 107.0(4) . . ?
C1 N2 C8 125.8(4) . . ?
C7 N2 C8 127.2(4) . . ?
C15 N3 C16 105.5(4) . . ?
C15 N3 Cu1 126.4(4) . . ?
C16 N3 Cu1 127.0(4) . . ?
C15 N4 C21 107.2(4) . . ?
C15 N4 C22 125.2(5) . . ?
C21 N4 C22 127.4(4) . . ?
N1 C1 N2 113.6(5) . . ?
N1 C1 H1A 123.2 . . ?
N2 C1 H1A 123.2 . . ?
C3 C2 N1 130.1(6) . . ?
C3 C2 C7 119.7(5) . . ?
N1 C2 C7 110.1(5) . . ?
C2 C3 C4 117.4(6) . . ?
C2 C3 H3A 121.3 . . ?
C4 C3 H3A 121.3 . . ?
C3 C4 C5 121.7(6) . . ?
C3 C4 H4A 119.1 . . ?
C5 C4 H4A 119.1 . . ?
C6 C5 C4 121.2(6) . . ?
C6 C5 H5A 119.4 . . ?
C4 C5 H5A 119.4 . . ?
C5 C6 C7 117.0(5) . . ?
C5 C6 H6A 121.5 . . ?
C7 C6 H6A 121.5 . . ?
C6 C7 N2 132.8(5) . . ?
C6 C7 C2 122.9(5) . . ?
N2 C7 C2 104.3(5) . . ?
C14 C8 C9 123.2(5) 2_545 . ?
C14 C8 N2 117.8(5) 2_545 . ?
C9 C8 N2 119.1(5) . . ?
C8 C9 C10 123.3(5) . . ?
C8 C9 C14 118.5(5) . . ?
C10 C9 C14 118.2(5) . . ?
C11 C10 C9 121.3(6) . . ?
C11 C10 H10A 119.3 . . ?
C9 C10 H10A 119.3 . . ?
C10 C11 C12 119.8(6) . . ?
C10 C11 H11A 120.1 . . ?
C12 C11 H11A 120.1 . . ?
C13 C12 C11 122.1(6) . . ?
C13 C12 H12A 118.9 . . ?
C11 C12 H12A 118.9 . . ?
C12 C13 C14 120.3(6) . . ?
C12 C13 H13A 119.8 . . ?
C14 C13 H13A 119.8 . . ?
C8 C14 C13 123.5(5) 2_545 . ?
C8 C14 C9 118.3(5) 2_545 . ?
C13 C14 C9 118.2(5) . . ?
N3 C15 N4 112.4(5) . . ?
N3 C15 H15A 123.8 . . ?
N4 C15 H15A 123.8 . . ?
C17 C16 N3 129.9(5) . . ?
C17 C16 C21 120.6(5) . . ?
N3 C16 C21 109.5(5) . . ?
C18 C17 C16 117.3(5) . . ?
C18 C17 H17A 121.4 . . ?
C16 C17 H17A 121.4 . . ?
C17 C18 C19 121.7(6) . . ?
C17 C18 H18A 119.1 . . ?
C19 C18 H18A 119.1 . . ?
C20 C19 C18 121.8(6) . . ?
C20 C19 H19A 119.1 . . ?
C18 C19 H19A 119.1 . . ?
C19 C20 C21 116.3(5) . . ?
C19 C20 H20A 121.9 . . ?
C21 C20 H20A 121.9 . . ?
C20 C21 N4 132.3(5) . . ?
C20 C21 C16 122.3(5) . . ?
N4 C21 C16 105.3(4) . . ?
C28 C22 C23 123.3(5) . . ?
C28 C22 N4 118.9(5) . . ?
C23 C22 N4 117.8(5) . . ?
C22 C23 C24 122.8(5) . 2_455 ?
C22 C23 C28 118.2(5) . 2_455 ?
C24 C23 C28 119.1(5) 2_455 2_455 ?
C25 C24 C23 120.0(5) . 2_455 ?
C25 C24 H24A 120.0 . . ?
C23 C24 H24A 120.0 2_455 . ?
C24 C25 C26 121.1(5) . . ?
C24 C25 H25A 119.5 . . ?
C26 C25 H25A 119.5 . . ?
C27 C26 C25 120.7(5) . . ?
C27 C26 H26A 119.6 . . ?
C25 C26 H26A 119.6 . . ?
C26 C27 C28 120.1(5) . . ?
C26 C27 H27A 119.9 . . ?
C28 C27 H27A 119.9 . . ?
C22 C28 C27 122.5(5) . . ?
C22 C28 C23 118.5(5) . 2_455 ?
C27 C28 C23 119.0(5) . 2_455 ?
Cl2' C29 Cl1' 106.2(8) . . ?
Cl2' C29 Cl3 106.0(7) . . ?
Cl1' C29 Cl3 98.7(8) . . ?
Cl2' C29 Cl1 116(2) . . ?
Cl1' C29 Cl1 44(3) . . ?
Cl3 C29 Cl1 129(3) . . ?
Cl2' C29 Cl2 21.6(8) . . ?
Cl1' C29 Cl2 89.0(11) . . ?
Cl3 C29 Cl2 96.3(9) . . ?
Cl1 C29 Cl2 112(2) . . ?
Cl1 Cl1 C29 138(6) 2_546 . ?

loop_
_geom_bond_atom_site_label_1
_geom_bond_atom_site_label_2
_geom_bond_distance
_geom_bond_site_symmetry_2
_geom_bond_publ_flag
Cu1 N3 2.056(4) . ?
Cu1 N1 2.058(5) . ?
Cu1 I1 2.6029(10) 2_556 ?
Cu1 I1 2.6580(14) . ?
Cu1 Cu1 2.6782(19) 2_556 ?
I1 Cu1 2.6029(10) 2_556 ?
N1 C1 1.307(7) . ?
N1 C2 1.397(7) . ?
N2 C1 1.364(7) . ?
N2 C7 1.397(7) . ?
N2 C8 1.441(7) . ?
N3 C15 1.329(7) . ?
N3 C16 1.397(7) . ?
N4 C15 1.366(6) . ?
N4 C21 1.394(7) . ?
N4 C22 1.437(7) . ?
C1 H1A 0.9300 . ?
C2 C3 1.374(8) . ?
C2 C7 1.408(8) . ?
C3 C4 1.380(9) . ?
C3 H3A 0.9300 . ?
C4 C5 1.407(9) . ?
C4 H4A 0.9300 . ?
C5 C6 1.358(8) . ?
C5 H5A 0.9300 . ?
C6 C7 1.372(7) . ?
C6 H6A 0.9300 . ?
C8 C14 1.395(8) 2_545 ?
C8 C9 1.399(8) . ?
C9 C10 1.431(8) . ?
C9 C14 1.446(7) . ?
C10 C11 1.364(9) . ?
C10 H10A 0.9300 . ?
C11 C12 1.401(9) . ?
C11 H11A 0.9300 . ?
C12 C13 1.357(9) . ?
C12 H12A 0.9300 . ?
C13 C14 1.434(8) . ?
C13 H13A 0.9300 . ?
C14 C8 1.395(8) 2_545 ?
C15 H15A 0.9300 . ?
C16 C17 1.382(8) . ?
C16 C21 1.405(7) . ?
C17 C18 1.380(8) . ?
C17 H17A 0.9300 . ?
C18 C19 1.402(9) . ?
C18 H18A 0.9300 . ?
C19 C20 1.375(9) . ?
C19 H19A 0.9300 . ?
C20 C21 1.391(8) . ?
C20 H20A 0.9300 . ?
C22 C28 1.394(7) . ?
C22 C23 1.408(7) . ?
C23 C24 1.422(7) 2_455 ?
C23 C28 1.433(7) 2_455 ?
C24 C25 1.376(8) . ?
C24 C23 1.422(7) 2_455 ?
C24 H24A 0.9300 . ?
C25 C26 1.405(9) . ?
C25 H25A 0.9300 . ?
C26 C27 1.374(8) . ?
C26 H26A 0.9300 . ?
C27 C28 1.429(7) . ?
C27 H27A 0.9300 . ?
C28 C23 1.433(7) 2_455 ?
C29 Cl2' 1.765(9) . ?
C29 Cl1' 1.767(10) . ?
C29 Cl3 1.772(9) . ?
C29 Cl1 1.776(10) . ?
C29 Cl2 1.783(10) . ?
Cl1 Cl1 1.62(9) 2_546 ?

loop_
_geom_torsion_atom_site_label_1
_geom_torsion_atom_site_label_2
_geom_torsion_atom_site_label_3
_geom_torsion_atom_site_label_4
_geom_torsion
_geom_torsion_site_symmetry_1
_geom_torsion_site_symmetry_2
_geom_torsion_site_symmetry_3
_geom_torsion_site_symmetry_4
_geom_torsion_publ_flag
N3 Cu1 I1 Cu1 128.30(13) . . . 2_556 ?
N1 Cu1 I1 Cu1 -123.88(14) . . . 2_556 ?
I1 Cu1 I1 Cu1 0.0 2_556 . . 2_556 ?
N3 Cu1 N1 C1 0.9(6) . . . . ?
I1 Cu1 N1 C1 121.7(6) 2_556 . . . ?
I1 Cu1 N1 C1 -109.0(6) . . . . ?
Cu1 Cu1 N1 C1 -170.9(5) 2_556 . . . ?
N3 Cu1 N1 C2 169.9(5) . . . . ?
I1 Cu1 N1 C2 -69.3(6) 2_556 . . . ?
I1 Cu1 N1 C2 60.0(6) . . . . ?
Cu1 Cu1 N1 C2 -1.9(6) 2_556 . . . ?
N1 Cu1 N3 C15 -114.7(5) . . . . ?
I1 Cu1 N3 C15 127.0(4) 2_556 . . . ?
I1 Cu1 N3 C15 -4.5(5) . . . . ?
Cu1 Cu1 N3 C15 56.8(5) 2_556 . . . ?
N1 Cu1 N3 C16 51.9(5) . . . . ?
I1 Cu1 N3 C16 -66.5(4) 2_556 . . . ?
I1 Cu1 N3 C16 162.0(4) . . . . ?
Cu1 Cu1 N3 C16 -136.7(4) 2_556 . . . ?
C2 N1 C1 N2 -1.2(8) . . . . ?
Cu1 N1 C1 N2 169.7(4) . . . . ?
C7 N2 C1 N1 1.1(8) . . . . ?
C8 N2 C1 N1 -177.1(6) . . . . ?
C1 N1 C2 C3 179.8(9) . . . . ?
Cu1 N1 C2 C3 8.8(12) . . . . ?
C1 N1 C2 C7 0.8(8) . . . . ?
Cu1 N1 C2 C7 -170.2(4) . . . . ?
N1 C2 C3 C4 179.2(9) . . . . ?
C7 C2 C3 C4 -1.8(13) . . . . ?
C2 C3 C4 C5 2.9(16) . . . . ?
C3 C4 C5 C6 -2.0(16) . . . . ?
C4 C5 C6 C7 -0.1(12) . . . . ?
C5 C6 C7 N2 180.0(7) . . . . ?
C5 C6 C7 C2 1.1(10) . . . . ?
C1 N2 C7 C6 -179.5(7) . . . . ?
C8 N2 C7 C6 -1.3(11) . . . . ?
C1 N2 C7 C2 -0.5(7) . . . . ?
C8 N2 C7 C2 177.7(6) . . . . ?
C3 C2 C7 C6 -0.2(11) . . . . ?
N1 C2 C7 C6 179.0(6) . . . . ?
C3 C2 C7 N2 -179.3(7) . . . . ?
N1 C2 C7 N2 -0.2(7) . . . . ?
C1 N2 C8 C14 62.9(8) . . . 2_545 ?
C7 N2 C8 C14 -114.9(6) . . . 2_545 ?
C1 N2 C8 C9 -116.4(7) . . . . ?
C7 N2 C8 C9 65.8(8) . . . . ?
C14 C8 C9 C10 179.1(5) 2_545 . . . ?
N2 C8 C9 C10 -1.7(8) . . . . ?
C14 C8 C9 C14 -0.2(9) 2_545 . . . ?
N2 C8 C9 C14 179.1(5) . . . . ?
C8 C9 C10 C11 -178.8(6) . . . . ?
C14 C9 C10 C11 0.4(8) . . . . ?
C9 C10 C11 C12 -1.6(9) . . . . ?
C10 C11 C12 C13 1.6(10) . . . . ?
C11 C12 C13 C14 -0.4(9) . . . . ?
C12 C13 C14 C8 179.1(5) . . . 2_545 ?
C12 C13 C14 C9 -0.8(8) . . . . ?
C8 C9 C14 C8 0.2(8) . . . 2_545 ?
C10 C9 C14 C8 -179.1(5) . . . 2_545 ?
C8 C9 C14 C13 -179.9(5) . . . . ?
C10 C9 C14 C13 0.8(7) . . . . ?
C16 N3 C15 N4 -1.0(6) . . . . ?
Cu1 N3 C15 N4 167.9(3) . . . . ?
C21 N4 C15 N3 0.4(6) . . . . ?
C22 N4 C15 N3 177.3(5) . . . . ?
C15 N3 C16 C17 -179.1(5) . . . . ?
Cu1 N3 C16 C17 12.1(8) . . . . ?
C15 N3 C16 C21 1.2(6) . . . . ?
Cu1 N3 C16 C21 -167.6(4) . . . . ?
N3 C16 C17 C18 -178.7(5) . . . . ?
C21 C16 C17 C18 1.1(8) . . . . ?
C16 C17 C18 C19 -0.3(8) . . . . ?
C17 C18 C19 C20 -0.4(9) . . . . ?
C18 C19 C20 C21 0.2(8) . . . . ?
C19 C20 C21 N4 179.8(6) . . . . ?
C19 C20 C21 C16 0.6(8) . . . . ?
C15 N4 C21 C20 -179.0(6) . . . . ?
C22 N4 C21 C20 4.2(9) . . . . ?
C15 N4 C21 C16 0.3(6) . . . . ?
C22 N4 C21 C16 -176.5(5) . . . . ?
C17 C16 C21 C20 -1.3(8) . . . . ?
N3 C16 C21 C20 178.5(5) . . . . ?
C17 C16 C21 N4 179.3(5) . . . . ?
N3 C16 C21 N4 -0.9(6) . . . . ?
C15 N4 C22 C28 99.3(6) . . . . ?
C21 N4 C22 C28 -84.5(7) . . . . ?
C15 N4 C22 C23 -79.9(7) . . . . ?
C21 N4 C22 C23 96.4(6) . . . . ?
C28 C22 C23 C24 178.5(5) . . . 2_455 ?
N4 C22 C23 C24 -2.4(8) . . . 2_455 ?
C28 C22 C23 C28 -1.5(9) . . . 2_455 ?
N4 C22 C23 C28 177.6(5) . . . 2_455 ?
C23 C24 C25 C26 0.3(9) 2_455 . . . ?
C24 C25 C26 C27 -0.8(9) . . . . ?
C25 C26 C27 C28 0.1(9) . . . . ?
C23 C22 C28 C27 -178.3(5) . . . . ?
N4 C22 C28 C27 2.6(8) . . . . ?
C23 C22 C28 C23 1.5(9) . . . 2_455 ?
N4 C22 C28 C23 -177.6(5) . . . 2_455 ?
C26 C27 C28 C22 -179.1(5) . . . . ?
C26 C27 C28 C23 1.2(8) . . . 2_455 ?
Cl2' C29 Cl1 Cl1 17(13) . . . 2_546 ?
Cl1' C29 Cl1 Cl1 104(13) . . . 2_546 ?
Cl3 C29 Cl1 Cl1 160(10) . . . 2_546 ?
Cl2 C29 Cl1 Cl1 41(13) . . . 2_546 ?
